data_7236842
loop_
_publ_author_name
'Koldemir, Unsal'
'Tinkham, Jonathan S.'
'Johnson, Robert'
'Lim, Bogyu'
'Yemam, Henok A.'
'Gagnon, Kevin J.'
'Parkin, Sean'
'Sellinger, Alan'

_publ_section_title
;
 Orthogonal 4,10 and 6,12 substitution of dibenzo[def,mno]chrysene
 polycyclic aromatic small molecules
;
_journal_issue 34
_journal_name_full 'Journal of Materials Chemistry C'
_journal_page_first 8723
_journal_paper_doi 10.1039/C7TC02528A
_journal_volume 5
_journal_year 2017
_chemical_formula_moiety 'C52 H56 S2 Si2'
_chemical_formula_sum 'C52 H56 S2 Si2'
_chemical_formula_weight 801.26
_space_group_crystal_system monoclinic
_space_group_IT_number 14
_space_group_name_Hall '-P 2ybc'
_space_group_name_H-M_alt 'P 1 21/c 1'
_atom_sites_solution_hydrogens difmap
_atom_sites_solution_primary direct
_atom_sites_solution_secondary difmap
_audit_creation_method 'SHELXL-2014/7 and CIFFIX'
_audit_update_record
;
2017-01-12 deposited with the CCDC.
2017-06-30 downloaded from the CCDC.
;
_cell_angle_alpha 90
_cell_angle_beta 109.323(2)
_cell_angle_gamma 90
_cell_formula_units_Z 2
_cell_length_a 12.9931(5)
_cell_length_b 11.3571(4)
_cell_length_c 15.9701(6)
_cell_measurement_reflns_used 6744
_cell_measurement_temperature 100(2)
_cell_measurement_theta_max 32.24
_cell_measurement_theta_min 2.80
_cell_volume 2223.86(15)
_computing_cell_refinement '<i>APEX2</i> (Bruker-AXS, 2006)'
_computing_data_collection '<i>APEX2</i> (Bruker-AXS, 2006)'
_computing_data_reduction '<i>APEX2</i> (Bruker-AXS, 2006)'
_computing_molecular_graphics '<i>XP in SHELXTL</i> (Sheldrick, 2008)'
_computing_publication_material '<i>SHELX</i> (Sheldrick, 2008) and <i>CIFFIX</i> (Parkin, 2013)'
_computing_structure_refinement '<i>SHELXL-2014/7</i> (Sheldrick, 2015b)'
_computing_structure_solution '<i>SHELXT</i> (Sheldrick, 2015a)'
_diffrn_ambient_temperature 100(2)
_diffrn_detector_area_resol_mean 10.42
_diffrn_measured_fraction_theta_full 1.000
_diffrn_measured_fraction_theta_max 0.997
_diffrn_measurement_device_type 'Bruker Photon-100'
_diffrn_measurement_method '\f and \w scans'
_diffrn_radiation_wavelength 0.8857
_diffrn_reflns_av_R_equivalents 0.0595
_diffrn_reflns_av_unetI/netI 0.0431
_diffrn_reflns_Laue_measured_fraction_full 1.000
_diffrn_reflns_Laue_measured_fraction_max 0.997
_diffrn_reflns_limit_h_max 15
_diffrn_reflns_limit_h_min -15
_diffrn_reflns_limit_k_max 13
_diffrn_reflns_limit_k_min -13
_diffrn_reflns_limit_l_max 19
_diffrn_reflns_limit_l_min -19
_diffrn_reflns_number 23319
_diffrn_reflns_point_group_measured_fraction_full 1.000
_diffrn_reflns_point_group_measured_fraction_max 0.997
_diffrn_reflns_theta_full 32.101
_diffrn_reflns_theta_max 32.358
_diffrn_reflns_theta_min 2.799
_diffrn_source 'synchrotron (ALS, LBNL, Berkeley)'
_exptl_absorpt_coefficient_mu 0.373
_exptl_absorpt_correction_T_max 0.994
_exptl_absorpt_correction_T_min 0.924
_exptl_absorpt_correction_type multi-scan
_exptl_absorpt_process_details '<i>SADABS</i> (Krause et al., 2015)'
_exptl_crystal_colour red
_exptl_crystal_density_diffrn 1.197
_exptl_crystal_description 'tiny shard'
_exptl_crystal_F_000 856
_exptl_crystal_size_max 0.038
_exptl_crystal_size_mid 0.028
_exptl_crystal_size_min 0.009
_refine_diff_density_max 0.236
_refine_diff_density_min -0.288
_refine_diff_density_rms 0.044
_refine_ls_extinction_method none
_refine_ls_goodness_of_fit_ref 1.030
_refine_ls_hydrogen_treatment constr
_refine_ls_matrix_type full
_refine_ls_number_parameters 306
_refine_ls_number_reflns 4102
_refine_ls_number_restraints 176
_refine_ls_restrained_S_all 1.042
_refine_ls_R_factor_all 0.0871
_refine_ls_R_factor_gt 0.0504
_refine_ls_shift/su_max 0.008
_refine_ls_shift/su_mean 0.001
_refine_ls_structure_factor_coef Fsqd
_refine_ls_weighting_details 'w=1/[\s^2^(Fo^2^)+(0.0597P)^2^+0.9807P] where P=(Fo^2^+2Fc^2^)/3'
_refine_ls_weighting_scheme calc
_refine_ls_wR_factor_gt 0.1194
_refine_ls_wR_factor_ref 0.1375
_reflns_Friedel_coverage 0.000
_reflns_number_gt 2698
_reflns_number_total 4102
_reflns_threshold_expression 'I > 2\s(I)'
_cod_data_source_file c7tc02528a2.cif
_cod_data_source_block s15002
_cod_original_sg_symbol_H-M 'P 21/c'
_cod_database_code 7236842
_shelx_shelxl_version_number 2014/7
_shelx_space_group_comment
; 
The symmetry employed for this shelxl refinement is uniquely defined 
by the following loop, which should always be used as a source of 
symmetry information in preference to the above space-group names. 
They are only intended as comments. 
;
_shelx_estimated_absorpt_t_min 0.986
_shelx_estimated_absorpt_t_max 0.997
_exptl_absorpt_special_details
; 
In addition to absorption, multi-scan techniques also correct other slowly 
varying changes in scale factor over reciprocal space, such as those caused 
by x-ray beam inhomogeneity, goniometer imperfection, crystal decomposition, 
crystal longer than the x-ray beam cross section, absorption by the crystal 
mount etc.  These account, by and large, for much of the difference between 
estimated values of Tmin and Tmax and the _exptl_absorpt_correction_ values. 
;

loop_
_space_group_symop_operation_xyz
'x, y, z'
'-x, y+1/2, -z+1/2'
'-x, -y, -z'
'x, -y-1/2, z-1/2'

loop_
_atom_site_label
_atom_site_type_symbol
_atom_site_fract_x
_atom_site_fract_y
_atom_site_fract_z
_atom_site_U_iso_or_equiv
_atom_site_adp_type
_atom_site_occupancy
_atom_site_site_symmetry_order
_atom_site_calc_flag
_atom_site_refinement_flags_posn
_atom_site_refinement_flags_adp
_atom_site_refinement_flags_occupancy
_atom_site_disorder_assembly
_atom_site_disorder_group
Si1 Si 0.87343(6) 0.14205(7) 0.81016(5) 0.0502(2) Uani 1 1 d D . . . .
C1 C 0.6384(2) 0.3524(2) 0.59271(15) 0.0352(6) Uani 1 1 d . . . . .
C2 C 0.59828(19) 0.4588(2) 0.61244(15) 0.0338(6) Uani 1 1 d . . . . .
C3 C 0.6314(2) 0.5055(2) 0.70054(15) 0.0357(6) Uani 1 1 d . . . . .
H3 H 0.6832 0.4625 0.7465 0.043 Uiso 1 1 calc R U . . .
C4 C 0.5926(2) 0.6078(2) 0.72185(15) 0.0354(6) Uani 1 1 d . . . . .
C5 C 0.5147(2) 0.6772(2) 0.65253(15) 0.0364(6) Uani 1 1 d . . . . .
C6 C 0.4764(2) 0.7866(2) 0.66810(17) 0.0431(6) Uani 1 1 d . . . . .
H6 H 0.5014 0.8188 0.7263 0.052 Uiso 1 1 calc R U . . .
C7 C 0.4020(2) 0.8497(2) 0.59971(17) 0.0468(7) Uani 1 1 d . . . . .
H7 H 0.3782 0.9249 0.6118 0.056 Uiso 1 1 calc R U . . .
C8 C 0.3627(2) 0.8051(2) 0.51561(16) 0.0434(6) Uani 1 1 d . . . . .
H8 H 0.3108 0.8488 0.4703 0.052 Uiso 1 1 calc R U . . .
C9 C 0.3987(2) 0.6945(2) 0.49519(15) 0.0361(6) Uani 1 1 d . . . . .
C10 C 0.47701(19) 0.6302(2) 0.56379(15) 0.0331(5) Uani 1 1 d . . . . .
C11 C 0.51828(19) 0.5225(2) 0.54361(14) 0.0327(5) Uani 1 1 d . . . . .
C12 C 0.7148(2) 0.2854(2) 0.66210(16) 0.0396(6) Uani 1 1 d . . . . .
C13 C 0.7772(2) 0.2273(2) 0.72043(17) 0.0450(7) Uani 1 1 d . . . . .
C14 C 0.8135(2) -0.0082(2) 0.80979(17) 0.0482(7) Uani 1 1 d D . . . .
H14 H 0.8716 -0.0586 0.8509 0.058 Uiso 1 1 calc R U . . .
C15 C 0.7170(3) -0.0069(3) 0.8449(3) 0.0766(11) Uani 1 1 d D . . . .
H15A H 0.6581 0.0415 0.8058 0.115 Uiso 1 1 calc R U . . .
H15B H 0.7405 0.0261 0.9049 0.115 Uiso 1 1 calc R U . . .
H15C H 0.6906 -0.0875 0.8462 0.115 Uiso 1 1 calc R U . . .
C16 C 0.7774(4) -0.0680(3) 0.7185(2) 0.0902(12) Uani 1 1 d D . . . .
H16A H 0.7497 -0.1470 0.7234 0.135 Uiso 1 1 calc R U . . .
H16B H 0.8398 -0.0740 0.6971 0.135 Uiso 1 1 calc R U . . .
H16C H 0.7198 -0.0212 0.6765 0.135 Uiso 1 1 calc R U . . .
C17 C 0.9943(9) 0.1285(13) 0.7658(9) 0.0643(19) Uani 0.390(3) 1 d D U P A 1
H17 H 1.0330 0.2059 0.7732 0.077 Uiso 0.390(3) 1 calc R U P A 1
C18 C 1.0781(11) 0.0302(12) 0.8177(9) 0.085(3) Uani 0.390(3) 1 d D U P A 1
H18A H 1.1021 0.0470 0.8815 0.127 Uiso 0.390(3) 1 calc R U P A 1
H18B H 1.0426 -0.0470 0.8064 0.127 Uiso 0.390(3) 1 calc R U P A 1
H18C H 1.1414 0.0301 0.7973 0.127 Uiso 0.390(3) 1 calc R U P A 1
C19 C 0.9676(8) 0.0886(10) 0.6715(7) 0.084(2) Uani 0.390(3) 1 d D U P A 1
H19A H 0.9154 0.1434 0.6321 0.126 Uiso 0.390(3) 1 calc R U P A 1
H19B H 1.0344 0.0867 0.6558 0.126 Uiso 0.390(3) 1 calc R U P A 1
H19C H 0.9356 0.0096 0.6649 0.126 Uiso 0.390(3) 1 calc R U P A 1
C17' C 1.0166(7) 0.1683(10) 0.8090(7) 0.0643(19) Uani 0.363(3) 1 d D U P A 2
H17' H 1.0433 0.2476 0.8339 0.077 Uiso 0.363(3) 1 calc R U P A 2
C18' C 1.1050(16) 0.0743(16) 0.8473(10) 0.085(3) Uani 0.363(3) 1 d D U P A 2
H18D H 1.1195 0.0672 0.9113 0.127 Uiso 0.363(3) 1 calc R U P A 2
H18E H 1.0797 -0.0016 0.8187 0.127 Uiso 0.363(3) 1 calc R U P A 2
H18F H 1.1720 0.0975 0.8363 0.127 Uiso 0.363(3) 1 calc R U P A 2
C19' C 1.0116(9) 0.1599(11) 0.7121(7) 0.084(2) Uani 0.363(3) 1 d D U P A 2
H19D H 0.9574 0.2157 0.6761 0.126 Uiso 0.363(3) 1 calc R U P A 2
H19E H 1.0834 0.1788 0.7079 0.126 Uiso 0.363(3) 1 calc R U P A 2
H19F H 0.9910 0.0797 0.6902 0.126 Uiso 0.363(3) 1 calc R U P A 2
C17" C 1.0032(12) 0.118(2) 0.7810(13) 0.0643(19) Uani 0.247(3) 1 d D U P A 3
H17" H 0.9952 0.0596 0.7322 0.077 Uiso 0.247(3) 1 calc R U P A 3
C18" C 1.0923(19) 0.083(2) 0.8731(13) 0.085(3) Uani 0.247(3) 1 d D U P A 3
H18G H 1.0736 0.0067 0.8927 0.127 Uiso 0.247(3) 1 calc R U P A 3
H18H H 1.1641 0.0781 0.8657 0.127 Uiso 0.247(3) 1 calc R U P A 3
H18I H 1.0940 0.1431 0.9176 0.127 Uiso 0.247(3) 1 calc R U P A 3
C19" C 1.0510(12) 0.2337(14) 0.7679(12) 0.084(2) Uani 0.247(3) 1 d D U P A 3
H19G H 1.0051 0.2693 0.7122 0.126 Uiso 0.247(3) 1 calc R U P A 3
H19H H 1.0546 0.2863 0.8174 0.126 Uiso 0.247(3) 1 calc R U P A 3
H19I H 1.1246 0.2212 0.7655 0.126 Uiso 0.247(3) 1 calc R U P A 3
C20 C 0.880(3) 0.2186(14) 0.9157(10) 0.077(2) Uani 0.61(2) 1 d D U P A 1
H20 H 0.8027 0.2152 0.9153 0.092 Uiso 0.61(2) 1 calc R U P A 1
C21 C 0.9056(13) 0.351(1) 0.9236(9) 0.076(3) Uani 0.61(2) 1 d D U P A 1
H21A H 0.8927 0.3826 0.9763 0.114 Uiso 0.61(2) 1 calc R U P A 1
H21B H 0.8585 0.3916 0.8706 0.114 Uiso 0.61(2) 1 calc R U P A 1
H21C H 0.9822 0.3631 0.9288 0.114 Uiso 0.61(2) 1 calc R U P A 1
C22 C 0.944(3) 0.160(2) 1.0041(19) 0.13(1) Uani 0.61(2) 1 d D U P A 1
H22A H 1.0204 0.1508 1.0075 0.196 Uiso 0.61(2) 1 calc R U P A 1
H22B H 0.9126 0.0831 1.0081 0.196 Uiso 0.61(2) 1 calc R U P A 1
H22C H 0.9407 0.2101 1.0533 0.196 Uiso 0.61(2) 1 calc R U P A 1
C20' C 0.892(4) 0.233(2) 0.9126(16) 0.077(2) Uani 0.39(2) 1 d D U P A 2
H20' H 0.8210 0.2449 0.9232 0.092 Uiso 0.39(2) 1 calc R U P A 2
C21' C 0.9424(18) 0.3522(18) 0.9003(15) 0.076(3) Uani 0.39(2) 1 d D U P A 2
H21D H 0.9523 0.4015 0.9528 0.114 Uiso 0.39(2) 1 calc R U P A 2
H21E H 0.8938 0.3921 0.8477 0.114 Uiso 0.39(2) 1 calc R U P A 2
H21F H 1.0133 0.3385 0.8928 0.114 Uiso 0.39(2) 1 calc R U P A 2
C22' C 0.974(6) 0.170(4) 0.991(3) 0.13(1) Uani 0.39(2) 1 d D U P A 2
H22D H 1.0424 0.1577 0.9780 0.196 Uiso 0.39(2) 1 calc R U P A 2
H22E H 0.9446 0.0935 0.9999 0.196 Uiso 0.39(2) 1 calc R U P A 2
H22F H 0.9890 0.2178 1.0445 0.196 Uiso 0.39(2) 1 calc R U P A 2
C23 C 0.6256(18) 0.646(7) 0.8161(10) 0.0366(10) Uani 0.662(3) 1 d D U P B 1
C24 C 0.5667(9) 0.6764(14) 0.8655(9) 0.0484(10) Uani 0.662(3) 1 d D U P B 1
H24 H 0.4901 0.6880 0.8413 0.058 Uiso 0.662(3) 1 calc R U P B 1
C25 C 0.6259(9) 0.691(2) 0.9584(7) 0.0528(16) Uani 0.662(3) 1 d D U P B 1
H25 H 0.5934 0.7071 1.0024 0.063 Uiso 0.662(3) 1 calc R U P B 1
C26 C 0.7334(10) 0.6781(16) 0.9745(7) 0.052(2) Uani 0.662(3) 1 d D U P B 1
H26 H 0.7870 0.6873 1.0313 0.062 Uiso 0.662(3) 1 calc R U P B 1
S1 S 0.76293(10) 0.6431(2) 0.87887(13) 0.0471(5) Uani 0.662(3) 1 d D U P B 1
C23' C 0.632(3) 0.645(14) 0.816(2) 0.0366(10) Uani 0.338(3) 1 d D U P B 2
C24' C 0.7335(12) 0.639(2) 0.8713(11) 0.0471(5) Uani 0.338(3) 1 d D U P B 2
H24' H 0.7940 0.6222 0.8522 0.056 Uiso 0.338(3) 1 calc R U P B 2
C25' C 0.745(2) 0.660(3) 0.9625(15) 0.052(2) Uani 0.338(3) 1 d D U P B 2
H25' H 0.8117 0.6553 1.0104 0.062 Uiso 0.338(3) 1 calc R U P B 2
C26' C 0.6479(19) 0.686(5) 0.9707(15) 0.0528(16) Uani 0.338(3) 1 d D U P B 2
H26' H 0.6389 0.7081 1.0253 0.063 Uiso 0.338(3) 1 calc R U P B 2
S1' S 0.5420(4) 0.6761(7) 0.8722(4) 0.0484(10) Uani 0.338(3) 1 d D U P B 2

loop_
_atom_site_aniso_label
_atom_site_aniso_U_11
_atom_site_aniso_U_22
_atom_site_aniso_U_33
_atom_site_aniso_U_23
_atom_site_aniso_U_13
_atom_site_aniso_U_12
Si1 0.0418(5) 0.0521(5) 0.0483(5) 0.0186(4) 0.0037(3) 0.0110(4)
C1 0.0386(14) 0.0352(13) 0.0311(13) 0.0087(10) 0.0107(11) 0.0063(11)
C2 0.0362(14) 0.0348(13) 0.0296(12) 0.0079(10) 0.0099(10) 0.0029(11)
C3 0.0362(14) 0.0399(14) 0.0301(13) 0.0075(11) 0.0096(11) 0.0034(11)
C4 0.0369(14) 0.0385(14) 0.0295(12) 0.0046(10) 0.0089(11) -0.0018(11)
C5 0.0400(14) 0.0362(13) 0.0333(13) 0.0047(11) 0.0124(11) 0.0024(11)
C6 0.0534(17) 0.0391(15) 0.0356(14) -0.0013(11) 0.0131(12) 0.0024(12)
C7 0.0585(18) 0.0371(15) 0.0445(15) 0.0031(12) 0.0165(13) 0.0146(13)
C8 0.0508(16) 0.0425(15) 0.0353(14) 0.0085(11) 0.0119(12) 0.0136(13)
C9 0.0406(14) 0.0355(14) 0.0329(13) 0.0082(10) 0.0130(11) 0.0050(11)
C10 0.0361(13) 0.0346(13) 0.0280(12) 0.0054(10) 0.0099(10) 0.0017(11)
C11 0.0376(14) 0.0318(13) 0.0294(12) 0.0064(10) 0.0118(10) 0.0025(11)
C12 0.0424(15) 0.0410(15) 0.0358(14) 0.0038(11) 0.0134(12) 0.0055(12)
C13 0.0460(16) 0.0457(16) 0.0412(15) 0.0115(12) 0.0115(12) 0.0091(13)
C14 0.0498(17) 0.0491(16) 0.0419(15) 0.0116(13) 0.0100(13) 0.0169(13)
C15 0.078(2) 0.059(2) 0.108(3) 0.016(2) 0.051(2) 0.0089(18)
C16 0.126(3) 0.078(3) 0.055(2) -0.0067(19) 0.015(2) -0.001(2)
C17 0.039(3) 0.051(4) 0.093(6) 0.018(3) 0.008(4) 0.001(3)
C18 0.040(5) 0.095(7) 0.115(8) 0.010(6) 0.020(4) 0.020(4)
C19 0.064(5) 0.091(6) 0.107(6) 0.002(4) 0.041(4) 0.003(4)
C17' 0.039(3) 0.051(4) 0.093(6) 0.018(3) 0.008(4) 0.001(3)
C18' 0.040(5) 0.095(7) 0.115(8) 0.010(6) 0.020(4) 0.020(4)
C19' 0.064(5) 0.091(6) 0.107(6) 0.002(4) 0.041(4) 0.003(4)
C17" 0.039(3) 0.051(4) 0.093(6) 0.018(3) 0.008(4) 0.001(3)
C18" 0.040(5) 0.095(7) 0.115(8) 0.010(6) 0.020(4) 0.020(4)
C19" 0.064(5) 0.091(6) 0.107(6) 0.002(4) 0.041(4) 0.003(4)
C20 0.103(6) 0.050(4) 0.047(2) 0.008(3) -0.016(2) 0.005(3)
C21 0.073(8) 0.054(2) 0.077(6) 0.001(4) -0.009(4) 0.012(5)
C22 0.22(2) 0.066(4) 0.051(8) 0.006(3) -0.027(9) 0.031(8)
C20' 0.103(6) 0.050(4) 0.047(2) 0.008(3) -0.016(2) 0.005(3)
C21' 0.073(8) 0.054(2) 0.077(6) 0.001(4) -0.009(4) 0.012(5)
C22' 0.22(2) 0.066(4) 0.051(8) 0.006(3) -0.027(9) 0.031(8)
C23 0.041(3) 0.036(2) 0.0300(12) 0.0033(10) 0.0080(13) 0.001(4)
C24 0.050(3) 0.0597(10) 0.0349(13) -0.0029(9) 0.0132(14) 0.0061(17)
C25 0.052(5) 0.065(3) 0.036(3) -0.011(4) 0.009(3) 0.002(5)
C26 0.054(3) 0.067(6) 0.028(3) -0.009(3) 0.007(2) 0.000(3)
S1 0.0400(9) 0.0597(7) 0.0351(6) -0.0011(5) 0.0039(7) -0.0008(9)
C23' 0.041(3) 0.036(2) 0.0300(12) 0.0033(10) 0.0080(13) 0.001(4)
C24' 0.0400(9) 0.0597(7) 0.0351(6) -0.0011(5) 0.0039(7) -0.0008(9)
C25' 0.054(3) 0.067(6) 0.028(3) -0.009(3) 0.007(2) 0.000(3)
C26' 0.052(5) 0.065(3) 0.036(3) -0.011(4) 0.009(3) 0.002(5)
S1' 0.050(3) 0.0597(10) 0.0349(13) -0.0029(9) 0.0132(14) 0.0061(17)

loop_
_atom_type_symbol
_atom_type_description
_atom_type_scat_dispersion_real
_atom_type_scat_dispersion_imag
_atom_type_scat_source
C C 0.0060 0.0028 'International Tables Vol C Tables 4.2.6.8 and 6.1.1.4'
H H 0.0000 0.0000 'International Tables Vol C Tables 4.2.6.8 and 6.1.1.4'
Si Si 0.1210 0.1128 'International Tables Vol C Tables 4.2.6.8 and 6.1.1.4'
S S 0.1769 0.1950 'International Tables Vol C Tables 4.2.6.8 and 6.1.1.4'

loop_
_geom_angle_atom_site_label_1
_geom_angle_atom_site_label_2
_geom_angle_atom_site_label_3
_geom_angle
_geom_angle_site_symmetry_1
_geom_angle_site_symmetry_3
C13 Si1 C20 105.8(9) . .
C13 Si1 C14 107.63(13) . .
C20 Si1 C14 108.6(5) . .
C13 Si1 C20' 104.2(14) . .
C14 Si1 C20' 115.9(8) . .
C13 Si1 C17' 109.1(3) . .
C14 Si1 C17' 123.5(3) . .
C20' Si1 C17' 94.5(14) . .
C13 Si1 C17" 108.3(5) . .
C14 Si1 C17" 105.5(7) . .
C13 Si1 C17 100.5(4) . .
C20 Si1 C17 124.6(10) . .
C14 Si1 C17 108.3(4) . .
C2 C1 C9 121.1(2) . 3_666
C2 C1 C12 120.0(2) . .
C9 C1 C12 118.8(2) 3_666 .
C1 C2 C3 122.1(2) . .
C1 C2 C11 119.7(2) . .
C3 C2 C11 118.2(2) . .
C4 C3 C2 123.4(2) . .
C4 C3 H3 118.3 . .
C2 C3 H3 118.3 . .
C3 C4 C5 119.7(2) . .
C3 C4 C23' 118(5) . .
C5 C4 C23' 123(5) . .
C3 C4 C23 120(2) . .
C5 C4 C23 120(2) . .
C6 C5 C10 118.8(2) . .
C6 C5 C4 123.1(2) . .
C10 C5 C4 118.1(2) . .
C5 C6 C7 121.0(2) . .
C5 C6 H6 119.5 . .
C7 C6 H6 119.5 . .
C8 C7 C6 121.1(2) . .
C8 C7 H7 119.5 . .
C6 C7 H7 119.5 . .
C7 C8 C9 120.8(2) . .
C7 C8 H8 119.6 . .
C9 C8 H8 119.6 . .
C8 C9 C10 118.9(2) . .
C8 C9 C1 121.9(2) . 3_666
C10 C9 C1 119.1(2) . 3_666
C11 C10 C9 119.7(2) . .
C11 C10 C5 120.9(2) . .
C9 C10 C5 119.3(2) . .
C11 C11 C10 120.6(3) 3_666 .
C11 C11 C2 119.7(3) 3_666 .
C10 C11 C2 119.7(2) . .
C13 C12 C1 178.5(3) . .
C12 C13 Si1 178.8(3) . .
C15 C14 C16 108.8(3) . .
C15 C14 Si1 112.3(2) . .
C16 C14 Si1 113.7(2) . .
C15 C14 H14 107.3 . .
C16 C14 H14 107.3 . .
Si1 C14 H14 107.3 . .
C14 C15 H15A 109.5 . .
C14 C15 H15B 109.5 . .
H15A C15 H15B 109.5 . .
C14 C15 H15C 109.5 . .
H15A C15 H15C 109.5 . .
H15B C15 H15C 109.5 . .
C14 C16 H16A 109.5 . .
C14 C16 H16B 109.5 . .
H16A C16 H16B 109.5 . .
C14 C16 H16C 109.5 . .
H16A C16 H16C 109.5 . .
H16B C16 H16C 109.5 . .
C19 C17 C18 101.7(9) . .
C19 C17 Si1 116.5(8) . .
C18 C17 Si1 111.4(9) . .
C19 C17 H17 108.9 . .
C18 C17 H17 108.9 . .
Si1 C17 H17 108.9 . .
C17 C18 H18A 109.5 . .
C17 C18 H18B 109.5 . .
H18A C18 H18B 109.5 . .
C17 C18 H18C 109.5 . .
H18A C18 H18C 109.5 . .
H18B C18 H18C 109.5 . .
C17 C19 H19A 109.5 . .
C17 C19 H19B 109.5 . .
H19A C19 H19B 109.5 . .
C17 C19 H19C 109.5 . .
H19A C19 H19C 109.5 . .
H19B C19 H19C 109.5 . .
C19' C17' C18' 97.7(9) . .
C19' C17' Si1 106.8(7) . .
C18' C17' Si1 119.6(11) . .
C19' C17' H17' 110.6 . .
C18' C17' H17' 110.6 . .
Si1 C17' H17' 110.6 . .
C17' C18' H18D 109.5 . .
C17' C18' H18E 109.5 . .
H18D C18' H18E 109.5 . .
C17' C18' H18F 109.5 . .
H18D C18' H18F 109.5 . .
H18E C18' H18F 109.5 . .
C17' C19' H19D 109.5 . .
C17' C19' H19E 109.5 . .
H19D C19' H19E 109.5 . .
C17' C19' H19F 109.5 . .
H19D C19' H19F 109.5 . .
H19E C19' H19F 109.5 . .
C19" C17" C18" 97.9(15) . .
C19" C17" Si1 110.3(12) . .
C18" C17" Si1 104.0(12) . .
C19" C17" H17" 114.4 . .
C18" C17" H17" 114.4 . .
Si1 C17" H17" 114.4 . .
C17" C18" H18G 109.5 . .
C17" C18" H18H 109.5 . .
H18G C18" H18H 109.5 . .
C17" C18" H18I 109.5 . .
H18G C18" H18I 109.5 . .
H18H C18" H18I 109.5 . .
C17" C19" H19G 109.5 . .
C17" C19" H19H 109.5 . .
H19G C19" H19H 109.5 . .
C17" C19" H19I 109.5 . .
H19G C19" H19I 109.5 . .
H19H C19" H19I 109.5 . .
C22 C20 C21 108.0(11) . .
C22 C20 Si1 118.5(19) . .
C21 C20 Si1 118.1(10) . .
C22 C20 H20 103.3 . .
C21 C20 H20 103.3 . .
Si1 C20 H20 103.3 . .
C20 C21 H21A 109.5 . .
C20 C21 H21B 109.5 . .
H21A C21 H21B 109.5 . .
C20 C21 H21C 109.5 . .
H21A C21 H21C 109.5 . .
H21B C21 H21C 109.5 . .
C20 C22 H22A 109.5 . .
C20 C22 H22B 109.5 . .
H22A C22 H22B 109.5 . .
C20 C22 H22C 109.5 . .
H22A C22 H22C 109.5 . .
H22B C22 H22C 109.5 . .
C22' C20' C21' 107.6(17) . .
C22' C20' Si1 108(3) . .
C21' C20' Si1 108.0(15) . .
C22' C20' H20' 111.1 . .
C21' C20' H20' 111.1 . .
Si1 C20' H20' 111.1 . .
C20' C21' H21D 109.5 . .
C20' C21' H21E 109.5 . .
H21D C21' H21E 109.5 . .
C20' C21' H21F 109.5 . .
H21D C21' H21F 109.5 . .
H21E C21' H21F 109.5 . .
C20' C22' H22D 109.5 . .
C20' C22' H22E 109.5 . .
H22D C22' H22E 109.5 . .
C20' C22' H22F 109.5 . .
H22D C22' H22F 109.5 . .
H22E C22' H22F 109.5 . .
C24 C23 C4 130.8(16) . .
C24 C23 S1 110.5(8) . .
C4 C23 S1 118.5(12) . .
C23 C24 C25 115.5(12) . .
C23 C24 H24 122.2 . .
C25 C24 H24 122.2 . .
C26 C25 C24 110.6(12) . .
C26 C25 H25 124.7 . .
C24 C25 H25 124.7 . .
C25 C26 S1 112.(1) . .
C25 C26 H26 124.0 . .
S1 C26 H26 124.0 . .
C23 S1 C26 91.1(6) . .
C24' C23' C4 127(3) . .
C24' C23' S1' 110.9(12) . .
C4 C23' S1' 121(3) . .
C23' C24' C25' 114.7(18) . .
C23' C24' H24' 122.7 . .
C25' C24' H24' 122.7 . .
C26' C25' C24' 111(2) . .
C26' C25' H25' 124.7 . .
C24' C25' H25' 124.7 . .
C25' C26' S1' 113(2) . .
C25' C26' H26' 123.6 . .
S1' C26' H26' 123.6 . .
C26' S1' C23' 90.8(12) . .

loop_
_geom_bond_atom_site_label_1
_geom_bond_atom_site_label_2
_geom_bond_distance
_geom_bond_site_symmetry_2
Si1 C13 1.836(3) .
Si1 C20 1.874(9) .
Si1 C14 1.875(3) .
Si1 C20' 1.883(13) .
Si1 C17' 1.890(9) .
Si1 C17" 1.912(13) .
Si1 C17 1.931(10) .
C1 C2 1.392(3) .
C1 C9 1.428(3) 3_666
C1 C12 1.437(3) .
C2 C3 1.430(3) .
C2 C11 1.434(3) .
C3 C4 1.354(3) .
C3 H3 0.9500 .
C4 C5 1.460(3) .
C4 C23' 1.48(3) .
C4 C23 1.486(14) .
C5 C6 1.391(3) .
C5 C10 1.440(3) .
C6 C7 1.394(3) .
C6 H6 0.9500 .
C7 C8 1.366(4) .
C7 H7 0.9500 .
C8 C9 1.415(3) .
C8 H8 0.9500 .
C9 C10 1.426(3) .
C9 C1 1.428(3) 3_666
C10 C11 1.415(3) .
C11 C11 1.410(4) 3_666
C12 C13 1.208(3) .
C14 C15 1.533(4) .
C14 C16 1.535(4) .
C14 H14 1.0000 .
C15 H15A 0.9800 .
C15 H15B 0.9800 .
C15 H15C 0.9800 .
C16 H16A 0.9800 .
C16 H16B 0.9800 .
C16 H16C 0.9800 .
C17 C19 1.499(13) .
C17 C18 1.588(11) .
C17 H17 1.0000 .
C18 H18A 0.9800 .
C18 H18B 0.9800 .
C18 H18C 0.9800 .
C19 H19A 0.9800 .
C19 H19B 0.9800 .
C19 H19C 0.9800 .
C17' C19' 1.531(12) .
C17' C18' 1.539(11) .
C17' H17' 1.0000 .
C18' H18D 0.9800 .
C18' H18E 0.9800 .
C18' H18F 0.9800 .
C19' H19D 0.9800 .
C19' H19E 0.9800 .
C19' H19F 0.9800 .
C17" C19" 1.500(15) .
C17" C18" 1.591(14) .
C17" H17" 1.0000 .
C18" H18G 0.9800 .
C18" H18H 0.9800 .
C18" H18I 0.9800 .
C19" H19G 0.9800 .
C19" H19H 0.9800 .
C19" H19I 0.9800 .
C20 C22 1.533(10) .
C20 C21 1.536(9) .
C20 H20 1.0000 .
C21 H21A 0.9800 .
C21 H21B 0.9800 .
C21 H21C 0.9800 .
C22 H22A 0.9800 .
C22 H22B 0.9800 .
C22 H22C 0.9800 .
C20' C22' 1.530(14) .
C20' C21' 1.542(14) .
C20' H20' 1.0000 .
C21' H21D 0.9800 .
C21' H21E 0.9800 .
C21' H21F 0.9800 .
C22' H22D 0.9800 .
C22' H22E 0.9800 .
C22' H22F 0.9800 .
C23 C24 1.31(2) .
C23 S1 1.733(19) .
C24 C25 1.438(15) .
C24 H24 0.9500 .
C25 C26 1.341(8) .
C25 H25 0.9500 .
C26 S1 1.739(8) .
C26 H26 0.9500 .
C23' C24' 1.32(3) .
C23' S1' 1.74(3) .
C24' C25' 1.43(2) .
C24' H24' 0.9500 .
C25' C26' 1.344(14) .
C25' H25' 0.9500 .
C26' S1' 1.717(19) .
C26' H26' 0.9500 .

loop_
_geom_torsion_atom_site_label_1
_geom_torsion_atom_site_label_2
_geom_torsion_atom_site_label_3
_geom_torsion_atom_site_label_4
_geom_torsion
_geom_torsion_site_symmetry_1
_geom_torsion_site_symmetry_4
C9 C1 C2 C3 177.8(2) 3_666 .
C12 C1 C2 C3 0.5(4) . .
C9 C1 C2 C11 0.1(4) 3_666 .
C12 C1 C2 C11 -177.2(2) . .
C1 C2 C3 C4 -179.0(2) . .
C11 C2 C3 C4 -1.3(4) . .
C2 C3 C4 C5 -1.4(4) . .
C2 C3 C4 C23' 179(5) . .
C2 C3 C4 C23 176(2) . .
C3 C4 C5 C6 -175.8(2) . .
C23' C4 C5 C6 4(5) . .
C23 C4 C5 C6 7(3) . .
C3 C4 C5 C10 3.5(4) . .
C23' C4 C5 C10 -177(5) . .
C23 C4 C5 C10 -174(3) . .
C10 C5 C6 C7 0.7(4) . .
C4 C5 C6 C7 -180.0(2) . .
C5 C6 C7 C8 1.2(4) . .
C6 C7 C8 C9 -1.5(4) . .
C7 C8 C9 C10 -0.2(4) . .
C7 C8 C9 C1 -178.0(3) . 3_666
C8 C9 C10 C11 -176.6(2) . .
C1 C9 C10 C11 1.2(3) 3_666 .
C8 C9 C10 C5 2.1(4) . .
C1 C9 C10 C5 179.9(2) 3_666 .
C6 C5 C10 C11 176.3(2) . .
C4 C5 C10 C11 -3.0(3) . .
C6 C5 C10 C9 -2.4(4) . .
C4 C5 C10 C9 178.3(2) . .
C9 C10 C11 C11 -0.7(4) . 3_666
C5 C10 C11 C11 -179.4(3) . 3_666
C9 C10 C11 C2 179.1(2) . .
C5 C10 C11 C2 0.4(3) . .
C1 C2 C11 C11 -0.6(4) . 3_666
C3 C2 C11 C11 -178.4(3) . 3_666
C1 C2 C11 C10 179.6(2) . .
C3 C2 C11 C10 1.8(3) . .
C13 Si1 C14 C15 -72.6(2) . .
C20 Si1 C14 C15 41.5(10) . .
C20' Si1 C14 C15 43.5(17) . .
C17' Si1 C14 C15 158.8(4) . .
C17" Si1 C14 C15 171.9(6) . .
C17 Si1 C14 C15 179.5(4) . .
C13 Si1 C14 C16 51.4(3) . .
C20 Si1 C14 C16 165.6(10) . .
C20' Si1 C14 C16 167.6(17) . .
C17' Si1 C14 C16 -77.2(5) . .
C17" Si1 C14 C16 -64.1(6) . .
C17 Si1 C14 C16 -56.5(5) . .
C13 Si1 C17' C19' -44.9(8) . .
C14 Si1 C17' C19' 83.0(8) . .
C20' Si1 C17' C19' -151.7(13) . .
C13 Si1 C17' C18' -154.4(9) . .
C14 Si1 C17' C18' -26.5(11) . .
C20' Si1 C17' C18' 98.8(15) . .
C13 Si1 C20 C22 173.3(14) . .
C14 Si1 C20 C22 57.9(15) . .
C17 Si1 C20 C22 -71.5(16) . .
C13 Si1 C20 C21 -53(2) . .
C14 Si1 C20 C21 -168.7(16) . .
C17 Si1 C20 C21 62(2) . .
C13 Si1 C20' C22' -178(2) . .
C14 Si1 C20' C22' 64(2) . .
C17' Si1 C20' C22' -67(2) . .
C13 Si1 C20' C21' -62(3) . .
C14 Si1 C20' C21' 179.6(18) . .
C17' Si1 C20' C21' 49(3) . .
C3 C4 C23 C24 -126(6) . .
C5 C4 C23 C24 51(9) . .
C3 C4 C23 S1 48(6) . .
C5 C4 C23 S1 -134(4) . .
C4 C23 C24 C25 171(6) . .
S1 C23 C24 C25 -5(6) . .
C23 C24 C25 C26 5(5) . .
C24 C25 C26 S1 -2(2) . .
C24 C23 S1 C26 3(5) . .
C4 C23 S1 C26 -173(5) . .
C25 C26 S1 C23 0(3) . .
C3 C4 C23' C24' 42(15) . .
C5 C4 C23' C24' -138(11) . .
C3 C4 C23' S1' -125(8) . .
C5 C4 C23' S1' 55(12) . .
C4 C23' C24' C25' -169(10) . .
S1' C23' C24' C25' 0(12) . .
C23' C24' C25' C26' -3(9) . .
C24' C25' C26' S1' 4(5) . .
C25' C26' S1' C23' -4(6) . .
C24' C23' S1' C26' 2(10) . .
C4 C23' S1' C26' 172(10) . .
